data_1575803
loop_
_publ_author_name
'Sahoo, Rajata Kumar'
'Mukhopadhyay, Sayantan'
'Rajput, Sagrika'
'Jana, Achintya'
'Nembenna, Sharanappa'

_publ_section_title
;
 Bulky bis-guanidine ligand-based neutral and cationic zinc alkyl, halide,
 and hydride complexes: synthesis, characterization, and catalytic
 application.
;
_journal_issue 41
_journal_name_full 'Dalton transactions (Cambridge, England : 2003)'
_journal_page_first 15554
_journal_page_last 15560
_journal_paper_doi 10.1039/d4dt02907k
_journal_volume 54
_journal_year 2025
_chemical_formula_moiety 'C50 H70 I N5 Zn'
_chemical_formula_sum 'C50 H70 I N5 Zn'
_chemical_formula_weight 933.38
_space_group_crystal_system monoclinic
_space_group_IT_number 15
_space_group_name_Hall '-C 2yc'
_space_group_name_H-M_alt 'C 1 2/c 1'
_atom_sites_solution_hydrogens geom
_atom_sites_solution_primary direct
_audit_creation_date 2023-02-16
_audit_creation_method
;
Olex2 1.2-beta
(compiled 2017.03.28 svn.r3405 for OlexSys, GUI svn.r5335)
;
_audit_update_record
;
2023-09-03 deposited with the CCDC.	2025-09-16 downloaded from the CCDC.
;
_cell_angle_alpha 90
_cell_angle_beta 104.4850(10)
_cell_angle_gamma 90
_cell_formula_units_Z 4
_cell_length_a 11.16000(10)
_cell_length_b 21.0258(2)
_cell_length_c 21.7420(3)
_cell_measurement_reflns_used 12675
_cell_measurement_temperature 100
_cell_measurement_theta_max 76.1780
_cell_measurement_theta_min 4.2150
_cell_volume 4939.55(10)
_computing_cell_refinement 'CrysAlisPro 1.171.39.46b (Rigaku OD, 2018)'
_computing_data_collection 'CrysAlisPro 1.171.39.46b (Rigaku OD, 2018)'
_computing_data_reduction 'CrysAlisPro 1.171.39.46b (Rigaku OD, 2018)'
_computing_molecular_graphics 'Olex2 (Dolomanov et al., 2009)'
_computing_publication_material 'Olex2 (Dolomanov et al., 2009)'
_computing_structure_refinement 'ShelXL (Sheldrick, 2015)'
_computing_structure_solution 'SIR2004 (Burla et al., 2007)'
_diffrn_ambient_temperature 100
_diffrn_detector_type 'Pilatus 200K'
_diffrn_measured_fraction_theta_full 0.999
_diffrn_measured_fraction_theta_max 0.999
_diffrn_measurement_details
;
List of Runs (angles in degrees, time in seconds):

  # Type    Start    End  Width  t~exp~   \w     \q     \k     \f   Frames
#--------------------------------------------------------------------------
  1  \w    -35.00  19.00   0.50    1.00    --    0.00 100.00 147.00  108
  2  \w    101.00 170.00   0.50    4.00    --  102.08 100.00 147.00  138
  3  \w     34.00 110.00   0.50    4.00    --  102.08-100.00  41.00  152
  4  \w    -22.00  62.00   0.50    1.00    --    0.00  77.00-120.00  168
  5  \w     -1.00  65.00   0.50    1.00    --    0.00  37.00   0.00  132
  6  \w    -61.00  10.00   0.50    1.00    --    0.00 -57.00  30.00  142
  7  \w     36.00 103.00   0.50    4.00    --  102.08 -30.00 -30.00  134
  8  \w    101.00 169.00   0.50    4.00    --  102.08  30.00 150.00  136
  9  \w     36.00 103.00   0.50    4.00    --  102.08 -30.00-180.00  134
 10  \w     36.00 103.00   0.50    4.00    --  102.08 -30.00-120.00  134
 11  \w     40.00 114.00   0.50    4.00    --  102.08 -61.00  90.00  148
 12  \w     39.00 118.00   0.50    4.00    --  102.08-125.00-120.00  158
 13  \w    100.00 170.00   0.50    4.00    --  102.08  15.00  30.00  140
 14  \w     34.00 104.00   0.50    4.00    --  102.08 -94.00-180.00  140
 15  \w    100.00 162.00   0.50    4.00    --  102.08  45.00 120.00  124
 16  \w    107.00 165.00   0.50    4.00    --  102.08  45.00-150.00  116
 17  \w     41.00 105.00   0.50    4.00    --  102.08 -45.00-180.00  128
;
_diffrn_measurement_device 'four-circle diffractometer'
_diffrn_measurement_device_type 'SuperNova, Dual, Cu at home/near, Pilatus 200K'
_diffrn_measurement_method '\w scans'
_diffrn_radiation_type CuK\a
_diffrn_radiation_wavelength 1.54184
_diffrn_reflns_av_R_equivalents 0.0618
_diffrn_reflns_av_unetI/netI 0.0431
_diffrn_reflns_Laue_measured_fraction_full 0.999
_diffrn_reflns_Laue_measured_fraction_max 0.999
_diffrn_reflns_limit_h_max 13
_diffrn_reflns_limit_h_min -13
_diffrn_reflns_limit_k_max 20
_diffrn_reflns_limit_k_min -25
_diffrn_reflns_limit_l_max 22
_diffrn_reflns_limit_l_min -26
_diffrn_reflns_number 18195
_diffrn_reflns_point_group_measured_fraction_full 0.999
_diffrn_reflns_point_group_measured_fraction_max 0.999
_diffrn_reflns_theta_full 67.684
_diffrn_reflns_theta_max 68.241
_diffrn_reflns_theta_min 4.200
_exptl_absorpt_coefficient_mu 5.863
_exptl_absorpt_correction_T_max 1.00000
_exptl_absorpt_correction_T_min 0.43257
_exptl_absorpt_correction_type multi-scan
_exptl_absorpt_process_details
;
CrysAlisPro 1.171.39.46b (Rigaku Oxford Diffraction, 2018)
Empirical absorption correction using spherical harmonics,
 implemented in SCALE3 ABSPACK scaling algorithm.
;
_exptl_crystal_colour 'metallic light colourless'
_exptl_crystal_colour_lustre metallic
_exptl_crystal_colour_modifier light
_exptl_crystal_colour_primary colourless
_exptl_crystal_density_diffrn 1.255
_exptl_crystal_description block
_exptl_crystal_F_000 1952
_exptl_crystal_size_max 0.2
_exptl_crystal_size_mid 0.18
_exptl_crystal_size_min 0.17
_refine_diff_density_max 0.945
_refine_diff_density_min -1.356
_refine_diff_density_rms 0.115
_refine_ls_extinction_method none
_refine_ls_goodness_of_fit_ref 1.048
_refine_ls_hydrogen_treatment constr
_refine_ls_matrix_type full
_refine_ls_number_parameters 267
_refine_ls_number_reflns 4537
_refine_ls_number_restraints 0
_refine_ls_restrained_S_all 1.048
_refine_ls_R_factor_all 0.0510
_refine_ls_R_factor_gt 0.0459
_refine_ls_shift/su_max 0.002
_refine_ls_shift/su_mean 0.000
_refine_ls_structure_factor_coef Fsqd
_refine_ls_weighting_details 'w=1/[\s^2^(Fo^2^)+(0.0825P)^2^+3.8167P] where P=(Fo^2^+2Fc^2^)/3'
_refine_ls_weighting_scheme calc
_refine_ls_wR_factor_gt 0.1166
_refine_ls_wR_factor_ref 0.1182
_reflns_Friedel_coverage 0.000
_reflns_number_gt 4282
_reflns_number_total 4537
_reflns_threshold_expression 'I > 2\s(I)'
_cod_data_source_file d4dt02907k2.cif
_cod_data_source_block sn-rks-196
_cod_depositor_comments 'Adding full bibliography for 1575802--1575808.cif.'
_cod_database_code 1575803
_shelx_shelxl_version_number 2014/7
_shelx_space_group_comment
;
The symmetry employed for this shelxl refinement is uniquely defined
by the following loop, which should always be used as a source of
symmetry information in preference to the above space-group names.
They are only intended as comments.
;
_olex2_refinement_description
;
1. Fixed Uiso
 At 1.2 times of:
  All C(H) groups, All N(H) groups
 At 1.5 times of:
  All C(H,H,H) groups
2.a Ternary CH refined with riding coordinates:
 C10(H10), C20(H20), C7(H7), C23(H23)
2.b Aromatic/amide H refined with riding coordinates:
 N3(H3), C3(H3A), C4(H4), C5(H5), C16(H16), C17(H17), C18(H18)
2.c Idealised Me refined as rotating group:
 C22(H22A,H22B,H22C), C9(H9A,H9B,H9C), C24(H24A,H24B,H24C), C11(H11A,H11B,
 H11C), C25(H25A,H25B,H25C), C12(H12A,H12B,H12C), C8(H8A,H8B,H8C), C21(H21A,
 H21B,H21C)
;
_olex2_submission_special_instructions 'No special instructions were received'
_oxdiff_exptl_absorpt_empirical_details
;
Empirical correction (ABSPACK) includes:
- Absorption correction using spherical harmonics
- Frame scaling
;

loop_
_space_group_symop_operation_xyz
'x, y, z'
'-x, y, -z+1/2'
'x+1/2, y+1/2, z'
'-x+1/2, y+1/2, -z+1/2'
'-x, -y, -z'
'x, -y, z-1/2'
'-x+1/2, -y+1/2, -z'
'x+1/2, -y+1/2, z-1/2'

loop_
_atom_site_label
_atom_site_type_symbol
_atom_site_fract_x
_atom_site_fract_y
_atom_site_fract_z
_atom_site_U_iso_or_equiv
_atom_site_adp_type
_atom_site_occupancy
_atom_site_site_symmetry_order
_atom_site_calc_flag
_atom_site_refinement_flags_posn
_atom_site_refinement_flags_adp
_atom_site_refinement_flags_occupancy
_atom_site_disorder_assembly
_atom_site_disorder_group
I1 I 0.5000 0.78012(2) 0.7500 0.02887(12) Uani 1 2 d S T P . .
Zn1 Zn 0.5000 0.66394(2) 0.7500 0.01298(14) Uani 1 2 d S T P . .
N2 N 0.5000 0.51281(12) 0.7500 0.0113(5) Uani 1 2 d S T P . .
N3 N 0.42031(17) 0.50513(9) 0.64227(8) 0.0119(4) Uani 1 1 d . . . . .
H3 H 0.3888 0.5250 0.6062 0.014 Uiso 1 1 calc R . . . .
N1 N 0.41552(17) 0.60423(9) 0.68788(8) 0.0124(4) Uani 1 1 d . . . . .
C1 C 0.44776(19) 0.54250(11) 0.69542(10) 0.0106(4) Uani 1 1 d . . . . .
C0AA C 0.3400(2) 0.62521(11) 0.62728(10) 0.0132(4) Uani 1 1 d . . . . .
C2 C 0.3958(2) 0.64363(11) 0.57899(11) 0.0153(5) Uani 1 1 d . . . . .
C15 C 0.3288(2) 0.40162(11) 0.61499(11) 0.0157(5) Uani 1 1 d . . . . .
C14 C 0.4361(2) 0.43804(11) 0.63750(10) 0.0126(4) Uani 1 1 d . . . . .
C3 C 0.3184(2) 0.66642(12) 0.52200(11) 0.0187(5) Uani 1 1 d . . . . .
H3A H 0.3537 0.6794 0.4885 0.022 Uiso 1 1 calc R . . . .
C19 C 0.5547(2) 0.41133(11) 0.64996(10) 0.0155(5) Uani 1 1 d . . . . .
C6 C 0.2117(2) 0.62827(11) 0.61971(11) 0.0156(5) Uani 1 1 d . . . . .
C10 C 0.5343(2) 0.63829(12) 0.58587(11) 0.0186(5) Uani 1 1 d . . . . .
H10 H 0.5727 0.6215 0.6294 0.022 Uiso 1 1 calc R . . . .
C20 C 0.2021(2) 0.43374(12) 0.59722(11) 0.0187(5) Uani 1 1 d . . . . .
H20 H 0.2041 0.4694 0.6279 0.022 Uiso 1 1 calc R . . . .
C4 C 0.1920(2) 0.67023(12) 0.51390(11) 0.0222(5) Uani 1 1 d . . . . .
H4 H 0.1412 0.6859 0.4751 0.027 Uiso 1 1 calc R . . . .
C5 C 0.1388(2) 0.65131(12) 0.56211(11) 0.0197(5) Uani 1 1 d . . . . .
H5 H 0.0516 0.6540 0.5559 0.024 Uiso 1 1 calc R . . . .
C7 C 0.1548(2) 0.60761(13) 0.67350(12) 0.0193(5) Uani 1 1 d . . . . .
H7 H 0.2075 0.5726 0.6971 0.023 Uiso 1 1 calc R . . . .
C16 C 0.3422(2) 0.33644(12) 0.60730(12) 0.0221(5) Uani 1 1 d . . . . .
H16 H 0.2710 0.3108 0.5918 0.026 Uiso 1 1 calc R . . . .
C22 C 0.1771(2) 0.46297(14) 0.53033(12) 0.0251(6) Uani 1 1 d . . . . .
H22A H 0.2468 0.4902 0.5275 0.038 Uiso 1 1 calc GR . . . .
H22B H 0.1012 0.4884 0.5222 0.038 Uiso 1 1 calc GR . . . .
H22C H 0.1674 0.4289 0.4987 0.038 Uiso 1 1 calc GR . . . .
C23 C 0.6724(2) 0.45109(12) 0.66764(11) 0.0173(5) Uani 1 1 d . . . . .
H23 H 0.6481 0.4967 0.6692 0.021 Uiso 1 1 calc R . . . .
C17 C 0.4581(3) 0.30877(12) 0.62200(13) 0.0257(6) Uani 1 1 d . . . . .
H17 H 0.4658 0.2641 0.6178 0.031 Uiso 1 1 calc R . . . .
C9 C 0.1578(2) 0.66238(14) 0.72058(12) 0.0255(6) Uani 1 1 d . . . . .
H9A H 0.2428 0.6781 0.7356 0.038 Uiso 1 1 calc GR . . . .
H9B H 0.1285 0.6471 0.7568 0.038 Uiso 1 1 calc GR . . . .
H9C H 0.1041 0.6969 0.6994 0.038 Uiso 1 1 calc GR . . . .
C18 C 0.5628(2) 0.34553(12) 0.64282(12) 0.0219(5) Uani 1 1 d . . . . .
H18 H 0.6419 0.3258 0.6525 0.026 Uiso 1 1 calc R . . . .
C24 C 0.7530(2) 0.43276(14) 0.73322(12) 0.0265(6) Uani 1 1 d . . . . .
H24A H 0.7037 0.4354 0.7646 0.040 Uiso 1 1 calc GR . . . .
H24B H 0.8234 0.4620 0.7451 0.040 Uiso 1 1 calc GR . . . .
H24C H 0.7833 0.3892 0.7318 0.040 Uiso 1 1 calc GR . . . .
C11 C 0.5635(3) 0.59144(13) 0.53794(13) 0.0266(6) Uani 1 1 d . . . . .
H11A H 0.5289 0.5497 0.5437 0.040 Uiso 1 1 calc GR . . . .
H11B H 0.6534 0.5879 0.5446 0.040 Uiso 1 1 calc GR . . . .
H11C H 0.5269 0.6067 0.4947 0.040 Uiso 1 1 calc GR . . . .
C25 C 0.7458(2) 0.44424(15) 0.61695(13) 0.0269(6) Uani 1 1 d . . . . .
H25A H 0.7756 0.4004 0.6168 0.040 Uiso 1 1 calc GR . . . .
H25B H 0.8165 0.4734 0.6266 0.040 Uiso 1 1 calc GR . . . .
H25C H 0.6921 0.4545 0.5751 0.040 Uiso 1 1 calc GR . . . .
C12 C 0.5921(3) 0.70326(15) 0.57993(15) 0.0301(6) Uani 1 1 d . . . . .
H12A H 0.5598 0.7197 0.5368 0.045 Uiso 1 1 calc GR . . . .
H12B H 0.6823 0.6989 0.5887 0.045 Uiso 1 1 calc GR . . . .
H12C H 0.5714 0.7329 0.6105 0.045 Uiso 1 1 calc GR . . . .
C8 C 0.0232(2) 0.58142(15) 0.65023(14) 0.0275(6) Uani 1 1 d . . . . .
H8A H -0.0330 0.6159 0.6312 0.041 Uiso 1 1 calc GR . . . .
H8B H -0.0034 0.5634 0.6862 0.041 Uiso 1 1 calc GR . . . .
H8C H 0.0219 0.5482 0.6184 0.041 Uiso 1 1 calc GR . . . .
C21 C 0.0956(2) 0.38976(15) 0.60182(14) 0.0296(6) Uani 1 1 d . . . . .
H21A H 0.0869 0.3559 0.5700 0.044 Uiso 1 1 calc GR . . . .
H21B H 0.0186 0.4143 0.5941 0.044 Uiso 1 1 calc GR . . . .
H21C H 0.1129 0.3709 0.6443 0.044 Uiso 1 1 calc GR . . . .

loop_
_atom_site_aniso_label
_atom_site_aniso_U_11
_atom_site_aniso_U_22
_atom_site_aniso_U_33
_atom_site_aniso_U_23
_atom_site_aniso_U_13
_atom_site_aniso_U_12
I1 0.03999(19) 0.00835(17) 0.04036(19) 0.000 0.01393(13) 0.000
Zn1 0.0165(2) 0.0079(2) 0.0120(2) 0.000 -0.00119(16) 0.000
N2 0.0130(12) 0.0085(12) 0.0107(12) 0.000 -0.0003(9) 0.000
N3 0.0165(9) 0.0088(9) 0.0084(8) -0.0001(7) -0.0009(7) 0.0005(7)
N1 0.0144(9) 0.0100(9) 0.0107(8) 0.0021(7) -0.0011(7) 0.0021(7)
C1 0.0089(9) 0.0101(10) 0.0119(10) -0.0006(8) 0.0009(8) -0.0011(8)
C0AA 0.0173(10) 0.0078(10) 0.0112(10) 0.0010(8) -0.0025(8) 0.0001(8)
C2 0.0199(11) 0.0089(10) 0.0149(10) -0.0019(8) 0.0000(9) -0.0006(9)
C15 0.0195(11) 0.0130(11) 0.0129(10) 0.0000(9) 0.0010(8) -0.0008(9)
C14 0.0179(10) 0.0088(11) 0.0098(10) -0.0002(8) 0.0007(8) -0.0008(8)
C3 0.0287(12) 0.0138(11) 0.0122(10) 0.0019(9) 0.0022(9) 0.0000(9)
C19 0.0188(11) 0.0152(12) 0.0105(10) 0.0000(8) 0.0001(8) 0.0009(9)
C6 0.0178(11) 0.0106(11) 0.0162(11) 0.0007(9) 0.0000(9) 0.0021(9)
C10 0.0205(12) 0.0174(12) 0.0177(11) 0.0013(9) 0.0045(9) -0.0012(9)
C20 0.0150(11) 0.0228(13) 0.0161(11) -0.0032(10) -0.0003(8) -0.0024(10)
C4 0.0282(13) 0.0164(12) 0.0160(11) 0.0036(9) -0.0056(10) 0.0023(10)
C5 0.0171(11) 0.0184(12) 0.0197(12) 0.0021(10) -0.0027(9) 0.0031(9)
C7 0.0159(11) 0.0207(13) 0.0200(11) 0.0035(10) 0.0020(9) 0.0006(10)
C16 0.0278(13) 0.0116(11) 0.0240(12) -0.0021(10) 0.0013(10) -0.0077(10)
C22 0.0172(11) 0.0370(15) 0.0179(12) 0.0007(11) -0.0017(9) 0.0052(11)
C23 0.0150(10) 0.0182(12) 0.0168(11) -0.0040(10) 0.0005(9) 0.0002(9)
C17 0.0361(14) 0.0095(12) 0.0290(13) -0.0004(10) 0.0034(11) 0.0018(10)
C9 0.0235(13) 0.0298(14) 0.0242(13) -0.0006(11) 0.0080(10) 0.0000(11)
C18 0.0237(12) 0.0169(13) 0.0213(12) 0.0008(10) -0.0010(10) 0.0068(10)
C24 0.0200(12) 0.0347(15) 0.0200(12) -0.0051(11) -0.0040(10) 0.0056(11)
C11 0.0306(14) 0.0249(14) 0.0270(13) -0.0005(11) 0.0121(11) 0.0027(11)
C25 0.0234(13) 0.0313(15) 0.0275(13) -0.0056(12) 0.0091(10) -0.0049(11)
C12 0.0304(14) 0.0228(13) 0.0381(16) -0.0027(13) 0.0105(12) -0.0089(12)
C8 0.0213(13) 0.0318(15) 0.0293(14) -0.0006(12) 0.0062(10) -0.0048(11)
C21 0.0206(12) 0.0338(16) 0.0335(14) -0.0067(13) 0.0049(11) -0.0084(12)

loop_
_atom_type_symbol
_atom_type_description
_atom_type_scat_dispersion_real
_atom_type_scat_dispersion_imag
_atom_type_scat_source
C C 0.0181 0.0091 'International Tables Vol C Tables 4.2.6.8 and 6.1.1.4'
H H 0.0000 0.0000 'International Tables Vol C Tables 4.2.6.8 and 6.1.1.4'
I I -0.3257 6.8362 'International Tables Vol C Tables 4.2.6.8 and 6.1.1.4'
N N 0.0311 0.0180 'International Tables Vol C Tables 4.2.6.8 and 6.1.1.4'
Zn Zn -1.5491 0.6778 'International Tables Vol C Tables 4.2.6.8 and 6.1.1.4'

loop_
_geom_angle_atom_site_label_1
_geom_angle_atom_site_label_2
_geom_angle_atom_site_label_3
_geom_angle
_geom_angle_site_symmetry_1
_geom_angle_site_symmetry_3
_geom_angle_publ_flag
N1 Zn1 I1 131.07(6) . . ?
N1 Zn1 I1 131.06(6) 2_656 . ?
N1 Zn1 N1 97.87(11) . 2_656 ?
C1 N2 C1 124.4(3) 2_656 . ?
C1 N3 H3 115.7 . . ?
C1 N3 C14 128.54(18) . . ?
C14 N3 H3 115.7 . . ?
C1 N1 Zn1 118.54(14) . . ?
C1 N1 C0AA 118.88(18) . . ?
C0AA N1 Zn1 121.09(14) . . ?
N2 C1 N3 115.9(2) . . ?
N2 C1 N1 127.0(2) . . ?
N1 C1 N3 117.03(18) . . ?
C2 C0AA N1 120.1(2) . . ?
C6 C0AA N1 117.8(2) . . ?
C6 C0AA C2 122.1(2) . . ?
C0AA C2 C3 117.7(2) . . ?
C0AA C2 C10 122.5(2) . . ?
C3 C2 C10 119.8(2) . . ?
C14 C15 C20 120.2(2) . . ?
C16 C15 C14 118.1(2) . . ?
C16 C15 C20 121.7(2) . . ?
C15 C14 N3 117.0(2) . . ?
C19 C14 N3 120.6(2) . . ?
C19 C14 C15 122.1(2) . . ?
C2 C3 H3A 119.5 . . ?
C4 C3 C2 121.0(2) . . ?
C4 C3 H3A 119.5 . . ?
C14 C19 C23 122.9(2) . . ?
C18 C19 C14 117.4(2) . . ?
C18 C19 C23 119.7(2) . . ?
C0AA C6 C7 120.4(2) . . ?
C5 C6 C0AA 118.0(2) . . ?
C5 C6 C7 121.6(2) . . ?
C2 C10 H10 107.7 . . ?
C2 C10 C11 111.5(2) . . ?
C2 C10 C12 111.5(2) . . ?
C11 C10 H10 107.7 . . ?
C11 C10 C12 110.6(2) . . ?
C12 C10 H10 107.7 . . ?
C15 C20 H20 107.4 . . ?
C15 C20 C22 110.7(2) . . ?
C15 C20 C21 113.7(2) . . ?
C22 C20 H20 107.4 . . ?
C21 C20 H20 107.4 . . ?
C21 C20 C22 110.1(2) . . ?
C3 C4 H4 119.9 . . ?
C3 C4 C5 120.3(2) . . ?
C5 C4 H4 119.9 . . ?
C6 C5 H5 119.5 . . ?
C4 C5 C6 120.9(2) . . ?
C4 C5 H5 119.5 . . ?
C6 C7 H7 107.3 . . ?
C6 C7 C9 110.7(2) . . ?
C6 C7 C8 113.4(2) . . ?
C9 C7 H7 107.3 . . ?
C8 C7 H7 107.3 . . ?
C8 C7 C9 110.5(2) . . ?
C15 C16 H16 119.7 . . ?
C17 C16 C15 120.6(2) . . ?
C17 C16 H16 119.7 . . ?
C20 C22 H22A 109.5 . . ?
C20 C22 H22B 109.5 . . ?
C20 C22 H22C 109.5 . . ?
H22A C22 H22B 109.5 . . ?
H22A C22 H22C 109.5 . . ?
H22B C22 H22C 109.5 . . ?
C19 C23 H23 108.1 . . ?
C19 C23 C24 111.4(2) . . ?
C19 C23 C25 110.4(2) . . ?
C24 C23 H23 108.1 . . ?
C24 C23 C25 110.5(2) . . ?
C25 C23 H23 108.1 . . ?
C16 C17 H17 119.8 . . ?
C18 C17 C16 120.5(2) . . ?
C18 C17 H17 119.8 . . ?
C7 C9 H9A 109.5 . . ?
C7 C9 H9B 109.5 . . ?
C7 C9 H9C 109.5 . . ?
H9A C9 H9B 109.5 . . ?
H9A C9 H9C 109.5 . . ?
H9B C9 H9C 109.5 . . ?
C19 C18 H18 119.4 . . ?
C17 C18 C19 121.2(2) . . ?
C17 C18 H18 119.4 . . ?
C23 C24 H24A 109.5 . . ?
C23 C24 H24B 109.5 . . ?
C23 C24 H24C 109.5 . . ?
H24A C24 H24B 109.5 . . ?
H24A C24 H24C 109.5 . . ?
H24B C24 H24C 109.5 . . ?
C10 C11 H11A 109.5 . . ?
C10 C11 H11B 109.5 . . ?
C10 C11 H11C 109.5 . . ?
H11A C11 H11B 109.5 . . ?
H11A C11 H11C 109.5 . . ?
H11B C11 H11C 109.5 . . ?
C23 C25 H25A 109.5 . . ?
C23 C25 H25B 109.5 . . ?
C23 C25 H25C 109.5 . . ?
H25A C25 H25B 109.5 . . ?
H25A C25 H25C 109.5 . . ?
H25B C25 H25C 109.5 . . ?
C10 C12 H12A 109.5 . . ?
C10 C12 H12B 109.5 . . ?
C10 C12 H12C 109.5 . . ?
H12A C12 H12B 109.5 . . ?
H12A C12 H12C 109.5 . . ?
H12B C12 H12C 109.5 . . ?
C7 C8 H8A 109.5 . . ?
C7 C8 H8B 109.5 . . ?
C7 C8 H8C 109.5 . . ?
H8A C8 H8B 109.5 . . ?
H8A C8 H8C 109.5 . . ?
H8B C8 H8C 109.5 . . ?
C20 C21 H21A 109.5 . . ?
C20 C21 H21B 109.5 . . ?
C20 C21 H21C 109.5 . . ?
H21A C21 H21B 109.5 . . ?
H21A C21 H21C 109.5 . . ?
H21B C21 H21C 109.5 . . ?

loop_
_geom_bond_atom_site_label_1
_geom_bond_atom_site_label_2
_geom_bond_distance
_geom_bond_site_symmetry_2
_geom_bond_publ_flag
I1 Zn1 2.4427(5) . ?
Zn1 N1 1.9111(19) . ?
Zn1 N1 1.9112(19) 2_656 ?
N2 C1 1.338(2) 2_656 ?
N2 C1 1.338(2) . ?
N3 H3 0.8800 . ?
N3 C1 1.367(3) . ?
N3 C14 1.429(3) . ?
N1 C1 1.346(3) . ?
N1 C0AA 1.444(3) . ?
C0AA C2 1.402(3) . ?
C0AA C6 1.402(3) . ?
C2 C3 1.405(3) . ?
C2 C10 1.520(3) . ?
C15 C14 1.402(3) . ?
C15 C20 1.526(3) . ?
C15 C16 1.393(3) . ?
C14 C19 1.400(3) . ?
C3 H3A 0.9500 . ?
C3 C4 1.380(4) . ?
C19 C23 1.523(3) . ?
C19 C18 1.398(3) . ?
C6 C5 1.398(3) . ?
C6 C7 1.527(3) . ?
C10 H10 1.0000 . ?
C10 C11 1.527(4) . ?
C10 C12 1.530(4) . ?
C20 H20 1.0000 . ?
C20 C22 1.539(3) . ?
C20 C21 1.529(4) . ?
C4 H4 0.9500 . ?
C4 C5 1.386(4) . ?
C5 H5 0.9500 . ?
C7 H7 1.0000 . ?
C7 C9 1.535(4) . ?
C7 C8 1.531(3) . ?
C16 H16 0.9500 . ?
C16 C17 1.381(4) . ?
C22 H22A 0.9800 . ?
C22 H22B 0.9800 . ?
C22 H22C 0.9800 . ?
C23 H23 1.0000 . ?
C23 C24 1.532(3) . ?
C23 C25 1.536(4) . ?
C17 H17 0.9500 . ?
C17 C18 1.380(4) . ?
C9 H9A 0.9800 . ?
C9 H9B 0.9800 . ?
C9 H9C 0.9800 . ?
C18 H18 0.9500 . ?
C24 H24A 0.9800 . ?
C24 H24B 0.9800 . ?
C24 H24C 0.9800 . ?
C11 H11A 0.9800 . ?
C11 H11B 0.9800 . ?
C11 H11C 0.9800 . ?
C25 H25A 0.9800 . ?
C25 H25B 0.9800 . ?
C25 H25C 0.9800 . ?
C12 H12A 0.9800 . ?
C12 H12B 0.9800 . ?
C12 H12C 0.9800 . ?
C8 H8A 0.9800 . ?
C8 H8B 0.9800 . ?
C8 H8C 0.9800 . ?
C21 H21A 0.9800 . ?
C21 H21B 0.9800 . ?
C21 H21C 0.9800 . ?
